data_7012857
loop_
_publ_author_name
'Lin, Bi-Zhou'
'Chen, Yan-Min'
'Liu, Pei-De'

_publ_section_title
;
 A new polymeric chain formed by paradodecatungstate clusters and
 [Cu(en)2]2+ complexes: hydrothermal synthesis and characterization of
 [Cu(en)2]3[{Cu(en)2}2(H2W12O42)]&#xFFFD;12H2OElectronic supplementary
 information (ESI) available: thermal variations of the magnetic
 susceptibility of compound 1. See
 http://www.rsc.org/suppdata/dt/b3/b301917a/
;
_journal_issue 12
_journal_name_full 'Dalton Transactions'
_journal_page_first 2474
_journal_paper_doi 10.1039/b301917a
_journal_year 2003
_chemical_formula_moiety 'Cu5 C20 H80 N20 W12 H2 O42 O12 H24'
_chemical_formula_sum 'C20 H106 Cu5 N20 O54 W12'
_chemical_formula_weight 4015.15
_chemical_name_systematic
; 
? 
;
_space_group_IT_number 2
_symmetry_cell_setting triclinic
_symmetry_space_group_name_Hall '-P 1'
_symmetry_space_group_name_H-M 'P -1'
_atom_sites_solution_hydrogens geom
_atom_sites_solution_primary direct
_atom_sites_solution_secondary difmap
_audit_creation_method SHELXL-97
_cell_angle_alpha 62.1440(10)
_cell_angle_beta 67.294(3)
_cell_angle_gamma 77.875(2)
_cell_formula_units_Z 1
_cell_length_a 12.1989(7)
_cell_length_b 14.0042(8)
_cell_length_c 14.7254(9)
_cell_measurement_reflns_used 520
_cell_measurement_temperature 293(2)
_cell_measurement_theta_max 20
_cell_measurement_theta_min 10
_cell_volume 2050.4(2)
_computing_cell_refinement 'RAPID AUTO'
_computing_data_collection
;
Rigaku R-AXIS RAPID diffractometer Control Software (RAPID AUTO)
;
_computing_data_reduction
;
TEXRAY (Molecuar Structure Corporation, 1987)
;
_computing_molecular_graphics 'SHELXTL/PC (Sheldrick, 1990)'
_computing_publication_material 'SHELXL-97 (Sheldrick, 1997)'
_computing_structure_refinement 'SHELXL-97 (Sheldrick, 1997)'
_computing_structure_solution 'SHELXS-97 (Sheldrick, 1990)'
_diffrn_ambient_temperature 295(2)
_diffrn_detector_area_resol_mean 10.0
_diffrn_measured_fraction_theta_full 0.974
_diffrn_measured_fraction_theta_max 0.974
_diffrn_measurement_device_type 'Rigaku R-AXIS-Parid IP'
_diffrn_measurement_method 'Oscillation scans'
_diffrn_radiation_monochromator graphite
_diffrn_radiation_source 'fine-focus sealed tube'
_diffrn_radiation_type MoK\a
_diffrn_radiation_wavelength 0.71069
_diffrn_reflns_av_R_equivalents 0.0283
_diffrn_reflns_av_sigmaI/netI 0.0256
_diffrn_reflns_limit_h_max 14
_diffrn_reflns_limit_h_min -15
_diffrn_reflns_limit_k_max 15
_diffrn_reflns_limit_k_min -18
_diffrn_reflns_limit_l_max 0
_diffrn_reflns_limit_l_min -19
_diffrn_reflns_number 18810
_diffrn_reflns_theta_full 27.48
_diffrn_reflns_theta_max 27.48
_diffrn_reflns_theta_min 1.65
_exptl_absorpt_coefficient_mu 18.121
_exptl_absorpt_correction_T_max 0.6807
_exptl_absorpt_correction_T_min 0.0320
_exptl_absorpt_correction_type psi-scan
_exptl_absorpt_process_details
;
Higashi, T. (1995). Program for Absorption Correction.
Rigaku Corporation, Tokyo, Japan.
;
_exptl_crystal_colour purple
_exptl_crystal_density_diffrn 3.252
_exptl_crystal_density_method 'not measured'
_exptl_crystal_description needle
_exptl_crystal_F_000 1831
_exptl_crystal_size_max 0.616
_exptl_crystal_size_mid 0.042
_exptl_crystal_size_min 0.024
_refine_diff_density_max 0.782
_refine_diff_density_min -0.835
_refine_diff_density_rms 0.324
_refine_ls_extinction_coef 0.00066(4)
_refine_ls_extinction_expression Fc^*^=kFc[1+0.001xFc^2^\l^3^/sin(2\q)]^-1/4^
_refine_ls_extinction_method SHELXL
_refine_ls_goodness_of_fit_ref 1.049
_refine_ls_hydrogen_treatment mixed
_refine_ls_matrix_type full
_refine_ls_number_parameters 491
_refine_ls_number_reflns 9153
_refine_ls_number_restraints 0
_refine_ls_restrained_S_all 1.049
_refine_ls_R_factor_all 0.0345
_refine_ls_R_factor_gt 0.0275
_refine_ls_shift/su_max 0.007
_refine_ls_shift/su_mean 0.001
_refine_ls_structure_factor_coef Fsqd
_refine_ls_weighting_details 'calc w=1/[\s^2^(Fo^2^)+(0.0502P)^2^+2.6375P] where P=(Fo^2^+2Fc^2^)/3'
_refine_ls_weighting_scheme calc
_refine_ls_wR_factor_gt 0.0738
_refine_ls_wR_factor_ref 0.0767
_reflns_number_gt 7882
_reflns_number_total 9153
_reflns_threshold_expression >2sigma(I)
_cod_data_source_file b301917a.txt
_cod_data_source_block (I)
_cod_depositor_comments
;
The following automatic conversions were performed:
'_symmetry_cell_setting' value 'Triclinic' changed to 'triclinic'
according to '/home/saulius/struct/CIF-dictionaries/cif_core.dic'
dictionary named 'cif_core.dic' version 2.4.1 from 2010-06-29.

Automatic conversion script
Id: cif_fix_enum 1527 2010-12-29 10:47:43Z saulius 
;
_cod_database_code 7012857

loop_
_symmetry_equiv_pos_as_xyz
'x, y, z'
'-x, -y, -z'

loop_
_atom_site_label
_atom_site_type_symbol
_atom_site_fract_x
_atom_site_fract_y
_atom_site_fract_z
_atom_site_U_iso_or_equiv
_atom_site_adp_type
_atom_site_occupancy
_atom_site_symmetry_multiplicity
_atom_site_calc_flag
_atom_site_refinement_flags
_atom_site_disorder_assembly
_atom_site_disorder_group
W1 W 0.27565(2) 0.66109(2) 0.118024(19) 0.02139(7) Uani 1 1 d . . .
W2 W 0.44243(2) 0.447380(19) 0.224155(18) 0.01815(7) Uani 1 1 d . . .
W3 W 0.16834(2) 0.40296(2) 0.178914(19) 0.02035(7) Uani 1 1 d . . .
W4 W 0.32547(2) 0.18786(2) 0.292783(19) 0.02260(7) Uani 1 1 d . . .
W5 W 0.61778(2) 0.20801(2) 0.181038(19) 0.02033(7) Uani 1 1 d . . .
W6 W 0.43083(2) 0.32474(2) -0.010651(19) 0.01947(7) Uani 1 1 d . . .
Cu1 Cu -0.10274(8) 0.31109(7) 0.17537(7) 0.03177(19) Uani 1 1 d . . .
Cu2 Cu 0.0000 0.5000 0.5000 0.0400(3) Uani 1 2 d S . .
Cu3 Cu 0.5000 0.0000 0.5000 0.0386(3) Uani 1 2 d S . .
Cu4 Cu 0.5000 0.0000 0.0000 0.0797(6) Uani 1 2 d S . .
O1 O 0.1571(5) 0.7390(5) 0.1650(4) 0.0403(13) Uani 1 1 d . . .
O2 O 0.4052(4) 0.7421(4) 0.0718(4) 0.0269(10) Uani 1 1 d . . .
O3 O 0.3033(4) 0.5606(4) 0.2449(3) 0.0250(9) Uani 1 1 d . . .
O4 O 0.4294(4) 0.5602(3) 0.0589(3) 0.0190(8) Uani 1 1 d . . .
H4 H 0.4477 0.5626 -0.0024 0.080 Uiso 1 1 d R . .
O5 O 0.1882(4) 0.5489(4) 0.1324(4) 0.0251(9) Uani 1 1 d . . .
O6 O 0.4393(4) 0.3970(4) 0.3563(4) 0.0316(11) Uani 1 1 d . . .
O7 O 0.5374(4) 0.5731(3) 0.1625(3) 0.0201(8) Uani 1 1 d . . .
O8 O 0.5644(4) 0.3731(4) 0.1658(4) 0.0251(9) Uani 1 1 d . . .
O9 O 0.3232(4) 0.3704(3) 0.2368(3) 0.0212(9) Uani 1 1 d . . .
O10 O 0.0756(4) 0.4168(4) 0.1074(4) 0.0289(10) Uani 1 1 d . . .
O11 O 0.0647(4) 0.3781(4) 0.3091(4) 0.0317(11) Uani 1 1 d . . .
O12 O 0.3203(4) 0.4134(4) 0.0364(3) 0.0254(10) Uani 1 1 d . . .
O13 O 0.2136(4) 0.2501(4) 0.2182(3) 0.0246(9) Uani 1 1 d . . .
O14 O 0.2371(5) 0.1726(4) 0.4232(4) 0.0341(11) Uani 1 1 d . . .
O15 O 0.3267(5) 0.0582(4) 0.3045(4) 0.0365(12) Uani 1 1 d . . .
O16 O 0.4748(4) 0.1796(4) 0.3096(3) 0.0239(9) Uani 1 1 d . . .
O17 O 0.4644(4) 0.2464(4) 0.1236(3) 0.0215(9) Uani 1 1 d . . .
O18 O 0.7174(4) 0.2025(4) 0.2417(4) 0.0311(11) Uani 1 1 d . . .
O19 O 0.6340(5) 0.0781(4) 0.1881(4) 0.0348(11) Uani 1 1 d . . .
O20 O 0.7130(4) 0.2792(4) 0.0350(3) 0.0247(9) Uani 1 1 d . . .
O21 O 0.3516(5) 0.2335(4) -0.0058(4) 0.0373(12) Uani 1 1 d . . .
O22 O 0.1489(19) 0.6565(13) 0.4262(13) 0.235(10) Uani 1 1 d . . .
H22A H 0.1870 0.6230 0.3730 0.080 Uiso 1 1 d R . .
H22B H 0.1198 0.6233 0.4974 0.080 Uiso 1 1 d R . .
O23 O 0.1963(9) 0.0602(10) -0.1270(11) 0.135(5) Uani 1 1 d . . .
H23A H 0.2385 0.1172 -0.1488 0.080 Uiso 1 1 d R . .
H23B H 0.2490 0.0169 -0.1468 0.080 Uiso 1 1 d R . .
O24 O 0.3348(13) 0.2325(10) -0.1905(11) 0.156(6) Uani 1 1 d . . .
H24A H 0.3167 0.2990 -0.2461 0.080 Uiso 1 1 d R . .
H24B H 0.3343 0.2219 -0.1241 0.080 Uiso 1 1 d R . .
O25 O 0.002(2) 0.096(2) -0.1750(19) 0.327(15) Uiso 1 1 d . . .
H25A H 0.0568 0.0854 -0.1451 0.080 Uiso 1 1 d R . .
H25B H -0.0447 0.1470 -0.1740 0.080 Uiso 1 1 d R . .
O26 O -0.1283(19) 0.0778(18) 0.5183(19) 0.279(12) Uiso 1 1 d . . .
H26A H -0.1871 0.0399 0.5680 0.080 Uiso 1 1 d R . .
H26B H -0.0775 0.0704 0.5479 0.080 Uiso 1 1 d R . .
O27 O -0.071(3) -0.051(3) 0.364(3) 0.52(3) Uiso 1 1 d . . .
H27A H -0.0398 -0.0720 0.3130 0.080 Uiso 1 1 d R . .
H27B H -0.1088 -0.0913 0.4296 0.080 Uiso 1 1 d R . .
N1 N -0.1983(5) 0.4503(5) 0.1373(5) 0.0332(13) Uani 1 1 d . . .
H1A H -0.1600 0.4990 0.0700 0.080 Uiso 1 1 d R . .
H1B H -0.2695 0.4397 0.1391 0.080 Uiso 1 1 d R . .
N2 N -0.1514(5) 0.3078(6) 0.3238(5) 0.0385(15) Uani 1 1 d . . .
H2A H -0.1797 0.2427 0.3754 0.080 Uiso 1 1 d R . .
H2B H -0.0887 0.3194 0.3347 0.080 Uiso 1 1 d R . .
N3 N 0.0014(6) 0.1739(6) 0.2071(7) 0.0482(18) Uani 1 1 d . . .
H3A H 0.0622 0.1812 0.2233 0.080 Uiso 1 1 d R . .
H3B H -0.0420 0.1181 0.2620 0.080 Uiso 1 1 d R . .
N4 N -0.0551(6) 0.3222(6) 0.0257(6) 0.0451(17) Uani 1 1 d . . .
H4A H -0.1194 0.3176 0.0124 0.080 Uiso 1 1 d R . .
H4B H -0.0223 0.3863 -0.0235 0.080 Uiso 1 1 d R . .
N5 N 0.1404(7) 0.4080(7) 0.4628(6) 0.0511(19) Uani 1 1 d . . .
H5A H 0.1253 0.3711 0.4329 0.080 Uiso 1 1 d R . .
H5B H 0.2022 0.4503 0.4133 0.080 Uiso 1 1 d R . .
N6 N 0.0210(7) 0.4338(6) 0.6444(5) 0.0469(17) Uani 1 1 d . . .
H6A H 0.0136 0.4850 0.6673 0.080 Uiso 1 1 d R . .
H6B H -0.0348 0.3847 0.6936 0.080 Uiso 1 1 d R . .
N7 N 0.3804(7) 0.0835(7) 0.5776(6) 0.055(2) Uani 1 1 d . . .
H7A H 0.3375 0.1302 0.5358 0.080 Uiso 1 1 d R . .
H7B H 0.3306 0.0380 0.6406 0.080 Uiso 1 1 d R . .
N8 N 0.3795(7) -0.0884(6) 0.5177(6) 0.0477(18) Uani 1 1 d . . .
H8A H 0.3302 -0.1150 0.5871 0.080 Uiso 1 1 d R . .
H8B H 0.3361 -0.0475 0.4742 0.080 Uiso 1 1 d R . .
N9 N 0.4783(10) -0.0489(13) 0.1521(10) 0.107(5) Uani 1 1 d . . .
H9A H 0.5439 -0.0853 0.1672 0.080 Uiso 1 1 d R . .
H9B H 0.4656 0.0093 0.1662 0.080 Uiso 1 1 d R . .
N10 N 0.3327(11) -0.0368(9) 0.0481(10) 0.092(4) Uani 1 1 d . . .
H10A H 0.2939 0.0184 0.0077 0.080 Uiso 1 1 d R . .
H10D H 0.3294 -0.0959 0.0400 0.080 Uiso 1 1 d R . .
C1 C -0.2142(7) 0.4899(7) 0.2217(7) 0.0399(17) Uani 1 1 d . . .
H1C H -0.2773 0.5454 0.2206 0.080 Uiso 1 1 d R . .
H1D H -0.1412 0.5199 0.2072 0.080 Uiso 1 1 d R . .
C2 C -0.2452(8) 0.3916(8) 0.3302(7) 0.047(2) Uani 1 1 d . . .
H2C H -0.2499 0.4105 0.3871 0.080 Uiso 1 1 d R . .
H2D H -0.3218 0.3660 0.3471 0.080 Uiso 1 1 d R . .
C3 C 0.0457(14) 0.1569(11) 0.1082(12) 0.097(5) Uani 1 1 d . . .
H3C H 0.1306 0.1413 0.0919 0.080 Uiso 1 1 d R . .
H3D H 0.0099 0.0927 0.1244 0.080 Uiso 1 1 d R . .
C4 C 0.0291(17) 0.2374(16) 0.0165(13) 0.141(9) Uani 1 1 d . . .
H4C H 0.0044 0.2044 -0.0173 0.080 Uiso 1 1 d R . .
H4D H 0.1052 0.2692 -0.0333 0.080 Uiso 1 1 d R . .
C5 C 0.1707(9) 0.3333(9) 0.5583(8) 0.066(3) Uani 1 1 d . . .
H5C H 0.2556 0.3162 0.5376 0.080 Uiso 1 1 d R . .
H5D H 0.1292 0.2667 0.5926 0.080 Uiso 1 1 d R . .
C6 C 0.1364(10) 0.3810(10) 0.6353(9) 0.065(3) Uani 1 1 d . . .
H6C H 0.1376 0.3254 0.7061 0.080 Uiso 1 1 d R . .
H6D H 0.1940 0.4340 0.6099 0.080 Uiso 1 1 d R . .
C7 C 0.4482(11) 0.1420(9) 0.5971(9) 0.069(3) Uani 1 1 d . . .
H7C H 0.4006 0.2039 0.6057 0.080 Uiso 1 1 d R . .
H7D H 0.4641 0.0950 0.6646 0.080 Uiso 1 1 d R . .
C8 C 0.4423(11) -0.1780(10) 0.4873(11) 0.080(4) Uani 1 1 d . . .
H8C H 0.3925 -0.2023 0.4647 0.080 Uiso 1 1 d R . .
H8D H 0.4573 -0.2384 0.5502 0.080 Uiso 1 1 d R . .
C9 C 0.3725(17) -0.1180(13) 0.2211(14) 0.114(6) Uani 1 1 d . . .
H9C H 0.3913 -0.1887 0.2208 0.080 Uiso 1 1 d R . .
H9D H 0.3451 -0.1266 0.2957 0.080 Uiso 1 1 d R . .
C10 C 0.2740(13) -0.0579(14) 0.1693(15) 0.104(5) Uani 1 1 d . . .
H10B H 0.2036 -0.0999 0.2025 0.080 Uiso 1 1 d R . .
H10C H 0.2509 0.0098 0.1759 0.080 Uiso 1 1 d R . .

loop_
_atom_site_aniso_label
_atom_site_aniso_U_11
_atom_site_aniso_U_22
_atom_site_aniso_U_33
_atom_site_aniso_U_23
_atom_site_aniso_U_13
_atom_site_aniso_U_12
W1 0.01843(12) 0.02352(13) 0.02052(12) -0.01107(10) -0.00446(9) 0.00260(10)
W2 0.01641(11) 0.02209(12) 0.01595(11) -0.00763(9) -0.00550(9) -0.00173(9)
W3 0.01342(11) 0.02564(13) 0.01867(12) -0.00646(9) -0.00427(9) -0.00385(9)
W4 0.02023(12) 0.02277(13) 0.01915(12) -0.00194(10) -0.00713(10) -0.00605(10)
W5 0.01824(12) 0.02067(12) 0.01990(12) -0.00600(9) -0.00764(9) -0.00060(9)
W6 0.01849(12) 0.02308(12) 0.01791(12) -0.00785(9) -0.00664(9) -0.00398(9)
Cu1 0.0305(4) 0.0318(4) 0.0351(4) -0.0122(4) -0.0174(4) 0.0023(4)
Cu2 0.0367(7) 0.0528(8) 0.0224(6) -0.0183(6) -0.0030(5) 0.0068(6)
Cu3 0.0344(7) 0.0444(8) 0.0367(7) -0.0151(6) -0.0116(6) -0.0070(6)
Cu4 0.1022(16) 0.0759(14) 0.1004(16) -0.0538(13) -0.0672(14) 0.0249(12)
O1 0.031(3) 0.047(3) 0.042(3) -0.023(3) -0.016(2) 0.018(2)
O2 0.029(2) 0.028(2) 0.027(2) -0.0143(19) -0.0054(19) -0.0072(19)
O3 0.028(2) 0.026(2) 0.018(2) -0.0120(18) -0.0039(18) 0.0025(19)
O4 0.0177(19) 0.019(2) 0.0193(19) -0.0097(16) -0.0049(16) 0.0021(16)
O5 0.0124(18) 0.026(2) 0.033(2) -0.0101(19) -0.0060(17) -0.0014(17)
O6 0.033(3) 0.041(3) 0.020(2) -0.012(2) -0.0075(19) -0.004(2)
O7 0.0187(19) 0.025(2) 0.0163(19) -0.0072(17) -0.0055(16) -0.0046(17)
O8 0.022(2) 0.020(2) 0.029(2) -0.0076(18) -0.0092(18) -0.0011(18)
O9 0.0171(19) 0.022(2) 0.021(2) -0.0048(17) -0.0060(17) -0.0034(17)
O10 0.021(2) 0.034(3) 0.026(2) -0.008(2) -0.0061(18) -0.0069(19)
O11 0.025(2) 0.046(3) 0.023(2) -0.014(2) -0.0051(19) -0.008(2)
O12 0.0158(19) 0.034(2) 0.020(2) -0.0071(19) -0.0064(17) 0.0016(18)
O13 0.017(2) 0.027(2) 0.024(2) -0.0065(18) -0.0054(17) -0.0032(18)
O14 0.036(3) 0.042(3) 0.022(2) -0.009(2) -0.009(2) -0.010(2)
O15 0.036(3) 0.026(2) 0.045(3) -0.005(2) -0.019(2) -0.009(2)
O16 0.021(2) 0.028(2) 0.022(2) -0.0083(18) -0.0075(17) -0.0054(18)
O17 0.019(2) 0.025(2) 0.0166(19) -0.0036(17) -0.0069(16) -0.0031(17)
O18 0.022(2) 0.034(3) 0.029(2) -0.004(2) -0.0117(19) -0.003(2)
O19 0.035(3) 0.029(3) 0.038(3) -0.014(2) -0.010(2) -0.002(2)
O20 0.023(2) 0.023(2) 0.021(2) -0.0063(18) -0.0062(17) 0.0020(18)
O21 0.039(3) 0.038(3) 0.043(3) -0.017(2) -0.019(2) -0.008(2)
O22 0.41(3) 0.177(16) 0.107(11) -0.009(10) -0.078(15) -0.129(18)
O23 0.090(7) 0.137(10) 0.205(13) -0.120(10) -0.046(8) 0.052(7)
O24 0.274(17) 0.124(9) 0.187(12) -0.119(9) -0.183(13) 0.099(10)
N1 0.025(3) 0.041(3) 0.037(3) -0.014(3) -0.016(3) -0.003(3)
N2 0.030(3) 0.051(4) 0.031(3) -0.010(3) -0.014(3) -0.008(3)
N3 0.041(4) 0.035(4) 0.068(5) -0.012(3) -0.030(4) 0.002(3)
N4 0.036(3) 0.063(5) 0.042(4) -0.025(3) -0.016(3) 0.000(3)
N5 0.044(4) 0.071(5) 0.041(4) -0.032(4) -0.014(3) 0.012(4)
N6 0.055(4) 0.054(4) 0.031(3) -0.023(3) -0.005(3) -0.006(4)
N7 0.053(4) 0.072(6) 0.043(4) -0.027(4) -0.027(4) 0.019(4)
N8 0.055(4) 0.047(4) 0.037(4) -0.005(3) -0.020(3) -0.018(4)
N9 0.071(7) 0.179(14) 0.112(10) -0.086(10) -0.035(7) -0.016(8)
N10 0.148(11) 0.061(6) 0.112(9) -0.037(6) -0.093(9) 0.010(7)
C1 0.040(4) 0.041(4) 0.050(5) -0.024(4) -0.018(4) -0.006(3)
C2 0.040(4) 0.066(6) 0.037(4) -0.027(4) -0.002(3) -0.015(4)
C3 0.102(10) 0.060(7) 0.119(12) -0.049(8) -0.030(9) 0.030(7)
C4 0.174(17) 0.180(18) 0.105(11) -0.111(13) -0.090(12) 0.129(15)
C5 0.061(6) 0.082(7) 0.068(6) -0.049(6) -0.041(5) 0.052(6)
C6 0.071(7) 0.080(7) 0.055(6) -0.045(6) -0.025(5) 0.022(6)
C7 0.096(9) 0.060(6) 0.064(6) -0.038(5) -0.023(6) -0.009(6)
C8 0.087(9) 0.060(7) 0.092(9) -0.005(6) -0.051(7) -0.028(6)
C9 0.176(18) 0.084(10) 0.132(14) -0.065(10) -0.107(14) 0.052(11)
C10 0.080(9) 0.107(12) 0.153(15) -0.089(12) -0.027(10) 0.000(8)

loop_
_atom_type_symbol
_atom_type_description
_atom_type_scat_dispersion_real
_atom_type_scat_dispersion_imag
_atom_type_scat_source
C C 0.0033 0.0016 'International Tables Vol C Tables 4.2.6.8 and 6.1.1.4'
H H 0.0000 0.0000 'International Tables Vol C Tables 4.2.6.8 and 6.1.1.4'
N N 0.0061 0.0033 'International Tables Vol C Tables 4.2.6.8 and 6.1.1.4'
O O 0.0106 0.0060 'International Tables Vol C Tables 4.2.6.8 and 6.1.1.4'
Cu Cu 0.3201 1.2651 'International Tables Vol C Tables 4.2.6.8 and 6.1.1.4'
W W -0.8490 6.8722 'International Tables Vol C Tables 4.2.6.8 and 6.1.1.4'

loop_
_geom_angle_atom_site_label_1
_geom_angle_atom_site_label_2
_geom_angle_atom_site_label_3
_geom_angle
_geom_angle_site_symmetry_1
_geom_angle_site_symmetry_3
_geom_angle_publ_flag
O1 W1 O3 102.2(2) . . ?
O1 W1 O2 102.1(3) . . ?
O3 W1 O2 93.9(2) . . ?
O1 W1 O20 101.0(2) . 2_665 ?
O3 W1 O20 155.78(19) . 2_665 ?
O2 W1 O20 87.8(2) . 2_665 ?
O1 W1 O5 100.0(2) . . ?
O3 W1 O5 86.9(2) . . ?
O2 W1 O5 157.14(19) . . ?
O20 W1 O5 82.51(19) 2_665 . ?
O1 W1 O4 179.3(2) . . ?
O3 W1 O4 77.21(17) . . ?
O2 W1 O4 77.59(18) . . ?
O20 W1 O4 79.58(16) 2_665 . ?
O5 W1 O4 80.32(17) . . ?
O6 W2 O8 103.9(2) . . ?
O6 W2 O9 103.0(2) . . ?
O8 W2 O9 94.9(2) . . ?
O6 W2 O7 97.8(2) . . ?
O8 W2 O7 93.30(19) . . ?
O9 W2 O7 155.05(17) . . ?
O6 W2 O3 92.5(2) . . ?
O8 W2 O3 163.36(18) . . ?
O9 W2 O3 84.13(19) . . ?
O7 W2 O3 81.37(18) . . ?
O6 W2 O4 162.3(2) . . ?
O8 W2 O4 90.79(17) . . ?
O9 W2 O4 85.34(17) . . ?
O7 W2 O4 71.00(16) . . ?
O3 W2 O4 72.57(15) . . ?
O10 W3 O11 101.3(2) . . ?
O10 W3 O5 98.8(2) . . ?
O11 W3 O5 97.7(2) . . ?
O10 W3 O13 98.2(2) . . ?
O11 W3 O13 93.3(2) . . ?
O5 W3 O13 157.48(18) . . ?
O10 W3 O12 88.78(19) . . ?
O11 W3 O12 168.4(2) . . ?
O5 W3 O12 86.43(19) . . ?
O13 W3 O12 79.30(18) . . ?
O10 W3 O9 164.37(19) . . ?
O11 W3 O9 92.59(19) . . ?
O5 W3 O9 86.28(18) . . ?
O13 W3 O9 73.60(17) . . ?
O12 W3 O9 76.73(16) . . ?
O14 W4 O15 101.3(3) . . ?
O14 W4 O13 100.9(2) . . ?
O15 W4 O13 96.3(2) . . ?
O14 W4 O16 96.9(2) . . ?
O15 W4 O16 98.9(2) . . ?
O13 W4 O16 153.71(18) . . ?
O14 W4 O17 162.9(2) . . ?
O15 W4 O17 93.8(2) . . ?
O13 W4 O17 85.07(16) . . ?
O16 W4 O17 72.70(16) . . ?
O14 W4 O9 89.7(2) . . ?
O15 W4 O9 166.4(2) . . ?
O13 W4 O9 73.53(18) . . ?
O16 W4 O9 87.52(17) . . ?
O17 W4 O9 76.61(15) . . ?
O18 W5 O19 102.2(2) . . ?
O18 W5 O20 98.2(2) . . ?
O19 W5 O20 97.9(2) . . ?
O18 W5 O16 97.1(2) . . ?
O19 W5 O16 95.5(2) . . ?
O20 W5 O16 157.01(18) . . ?
O18 W5 O8 88.9(2) . . ?
O19 W5 O8 168.5(2) . . ?
O20 W5 O8 83.45(18) . . ?
O16 W5 O8 79.77(18) . . ?
O18 W5 O17 164.2(2) . . ?
O19 W5 O17 91.4(2) . . ?
O20 W5 O17 87.79(17) . . ?
O16 W5 O17 73.28(16) . . ?
O8 W5 O17 77.17(17) . . ?
O21 W6 O12 104.9(2) . . ?
O21 W6 O17 102.0(2) . . ?
O12 W6 O17 94.21(19) . . ?
O21 W6 O7 99.1(2) . 2_665 ?
O12 W6 O7 92.73(18) . 2_665 ?
O17 W6 O7 155.24(17) . 2_665 ?
O21 W6 O2 94.1(2) . 2_665 ?
O12 W6 O2 161.0(2) . 2_665 ?
O17 W6 O2 82.70(18) . 2_665 ?
O7 W6 O2 83.04(18) 2_665 2_665 ?
O21 W6 O4 164.1(2) . 2_665 ?
O12 W6 O4 88.11(18) . 2_665 ?
O17 W6 O4 85.87(17) . 2_665 ?
O7 W6 O4 70.62(16) 2_665 2_665 ?
O2 W6 O4 73.00(16) 2_665 2_665 ?
N4 Cu1 N1 91.7(3) . . ?
N4 Cu1 N2 177.2(3) . . ?
N1 Cu1 N2 85.8(3) . . ?
N4 Cu1 N3 86.4(3) . . ?
N1 Cu1 N3 177.0(3) . . ?
N2 Cu1 N3 96.0(3) . . ?
N4 Cu1 O10 86.8(2) . . ?
N1 Cu1 O10 88.6(2) . . ?
N2 Cu1 O10 91.8(2) . . ?
N3 Cu1 O10 89.0(2) . . ?
N4 Cu1 O18 92.3(2) . 1_455 ?
N1 Cu1 O18 91.8(2) . 1_455 ?
N2 Cu1 O18 89.2(2) . 1_455 ?
N3 Cu1 O18 90.6(2) . 1_455 ?
O10 Cu1 O18 178.98(17) . 1_455 ?
N5 Cu2 N5 180.000(1) . 2_566 ?
N5 Cu2 N6 84.5(3) . . ?
N5 Cu2 N6 95.5(3) 2_566 . ?
N5 Cu2 N6 95.5(3) . 2_566 ?
N5 Cu2 N6 84.5(3) 2_566 2_566 ?
N6 Cu2 N6 180.00(19) . 2_566 ?
N8 Cu3 N8 180.0(3) 2_656 . ?
N8 Cu3 N7 85.6(4) 2_656 . ?
N8 Cu3 N7 94.4(4) . . ?
N8 Cu3 N7 94.4(4) 2_656 2_656 ?
N8 Cu3 N7 85.6(4) . 2_656 ?
N7 Cu3 N7 180.0(4) . 2_656 ?
N9 Cu4 N9 180.0(11) . 2_655 ?
N9 Cu4 N10 93.0(5) . 2_655 ?
N9 Cu4 N10 87.0(5) 2_655 2_655 ?
N9 Cu4 N10 87.0(5) . . ?
N9 Cu4 N10 93.0(5) 2_655 . ?
N10 Cu4 N10 180.0(7) 2_655 . ?
W1 O2 W6 115.0(2) . 2_665 ?
W1 O3 W2 114.7(2) . . ?
W2 O4 W1 95.53(15) . . ?
W2 O4 W6 96.77(16) . 2_665 ?
W1 O4 W6 94.42(16) . 2_665 ?
W2 O4 H4 140.2 . . ?
W1 O4 H4 121.0 . . ?
W6 O4 H4 95.6 2_665 . ?
W3 O5 W1 149.1(2) . . ?
W6 O7 W2 120.2(2) 2_665 . ?
W2 O8 W5 140.6(2) . . ?
W2 O9 W3 139.0(2) . . ?
W2 O9 W4 126.1(2) . . ?
W3 O9 W4 93.56(16) . . ?
W3 O10 Cu1 127.4(2) . . ?
W6 O12 W3 138.6(2) . . ?
W4 O13 W3 118.1(2) . . ?
W4 O16 W5 118.1(2) . . ?
W6 O17 W5 138.6(2) . . ?
W6 O17 W4 125.2(2) . . ?
W5 O17 W4 95.25(15) . . ?
W5 O20 W1 146.2(3) . 2_665 ?
H22A O22 H22B 127.7 . . ?
H23A O23 H23B 103.0 . . ?
H24A O24 H24B 127.0 . . ?
H25A O25 H25B 116.1 . . ?
H26A O26 H26B 107.2 . . ?
H27A O27 H27B 125.1 . . ?
C1 N1 Cu1 106.6(5) . . ?
C1 N1 H1A 110.5 . . ?
Cu1 N1 H1A 110.4 . . ?
C1 N1 H1B 110.3 . . ?
Cu1 N1 H1B 110.4 . . ?
H1A N1 H1B 108.6 . . ?
C2 N2 Cu1 107.9(5) . . ?
C2 N2 H2A 109.6 . . ?
Cu1 N2 H2A 109.7 . . ?
C2 N2 H2B 110.8 . . ?
Cu1 N2 H2B 110.5 . . ?
H2A N2 H2B 108.4 . . ?
C3 N3 Cu1 106.1(6) . . ?
C3 N3 H3A 110.5 . . ?
Cu1 N3 H3A 110.7 . . ?
C3 N3 H3B 109.5 . . ?
Cu1 N3 H3B 109.9 . . ?
H3A N3 H3B 110.2 . . ?
C4 N4 Cu1 108.8(7) . . ?
C4 N4 H4A 110.4 . . ?
Cu1 N4 H4A 109.8 . . ?
C4 N4 H4B 109.5 . . ?
Cu1 N4 H4B 110.0 . . ?
H4A N4 H4B 108.3 . . ?
C5 N5 Cu2 110.8(5) . . ?
C5 N5 H5A 109.5 . . ?
Cu2 N5 H5A 109.7 . . ?
C5 N5 H5B 109.6 . . ?
Cu2 N5 H5B 109.1 . . ?
H5A N5 H5B 108.0 . . ?
C6 N6 Cu2 108.7(5) . . ?
C6 N6 H6A 110.5 . . ?
Cu2 N6 H6A 109.9 . . ?
C6 N6 H6B 109.2 . . ?
Cu2 N6 H6B 110.1 . . ?
H6A N6 H6B 108.4 . . ?
C7 N7 Cu3 106.4(6) . . ?
C7 N7 H7A 110.2 . . ?
Cu3 N7 H7A 110.2 . . ?
C7 N7 H7B 111.3 . . ?
Cu3 N7 H7B 110.1 . . ?
H7A N7 H7B 108.6 . . ?
C8 N8 Cu3 108.5(6) . . ?
C8 N8 H8A 110.5 . . ?
Cu3 N8 H8A 109.8 . . ?
C8 N8 H8B 109.6 . . ?
Cu3 N8 H8B 110.1 . . ?
H8A N8 H8B 108.3 . . ?
C9 N9 Cu4 109.5(9) . . ?
C9 N9 H9A 110.8 . . ?
Cu4 N9 H9A 110.5 . . ?
C9 N9 H9B 109.0 . . ?
Cu4 N9 H9B 108.6 . . ?
H9A N9 H9B 108.3 . . ?
C10 N10 Cu4 108.1(8) . . ?
C10 N10 H10A 109.9 . . ?
Cu4 N10 H10A 109.8 . . ?
C10 N10 H10D 110.2 . . ?
Cu4 N10 H10D 110.4 . . ?
H10A N10 H10D 108.4 . . ?
C2 C1 N1 105.7(6) . . ?
C2 C1 H1C 111.0 . . ?
N1 C1 H1C 110.6 . . ?
C2 C1 H1D 110.6 . . ?
N1 C1 H1D 110.4 . . ?
H1C C1 H1D 108.7 . . ?
N2 C2 C1 108.4(6) . . ?
N2 C2 H2C 109.6 . . ?
C1 C2 H2C 109.6 . . ?
N2 C2 H2D 110.8 . . ?
C1 C2 H2D 110.1 . . ?
H2C C2 H2D 108.4 . . ?
C4 C3 N3 118.5(10) . . ?
C4 C3 H3C 107.1 . . ?
N3 C3 H3C 107.7 . . ?
C4 C3 H3D 108.2 . . ?
N3 C3 H3D 107.7 . . ?
H3C C3 H3D 107.0 . . ?
C3 C4 N4 118.5(12) . . ?
C3 C4 H4C 107.1 . . ?
N4 C4 H4C 107.2 . . ?
C3 C4 H4D 108.3 . . ?
N4 C4 H4D 108.1 . . ?
H4C C4 H4D 107.1 . . ?
N5 C5 C6 109.5(8) . . ?
N5 C5 H5C 109.6 . . ?
C6 C5 H5C 110.3 . . ?
N5 C5 H5D 109.9 . . ?
C6 C5 H5D 109.2 . . ?
H5C C5 H5D 108.3 . . ?
N6 C6 C5 111.6(9) . . ?
N6 C6 H6C 110.1 . . ?
C5 C6 H6C 109.7 . . ?
N6 C6 H6D 108.6 . . ?
C5 C6 H6D 108.7 . . ?
H6C C6 H6D 108.0 . . ?
C8 C7 N7 113.5(9) 2_656 . ?
C8 C7 H7C 108.8 2_656 . ?
N7 C7 H7C 108.9 . . ?
C8 C7 H7D 108.6 2_656 . ?
N7 C7 H7D 108.8 . . ?
H7C C7 H7D 108.0 . . ?
C7 C8 N8 109.4(9) 2_656 . ?
C7 C8 H8C 111.0 2_656 . ?
N8 C8 H8C 109.7 . . ?
C7 C8 H8D 109.3 2_656 . ?
N8 C8 H8D 109.2 . . ?
H8C C8 H8D 108.2 . . ?
N9 C9 C10 105.8(13) . . ?
N9 C9 H9C 110.3 . . ?
C10 C9 H9C 110.5 . . ?
N9 C9 H9D 111.6 . . ?
C10 C9 H9D 109.5 . . ?
H9C C9 H9D 109.2 . . ?
N10 C10 C9 104.8(12) . . ?
N10 C10 H10B 110.3 . . ?
C9 C10 H10B 112.9 . . ?
N10 C10 H10C 110.5 . . ?
C9 C10 H10C 109.7 . . ?
H10B C10 H10C 108.6 . . ?

loop_
_geom_bond_atom_site_label_1
_geom_bond_atom_site_label_2
_geom_bond_distance
_geom_bond_site_symmetry_2
_geom_bond_publ_flag
W1 O1 1.741(5) . ?
W1 O3 1.848(4) . ?
W1 O2 1.856(5) . ?
W1 O20 1.961(4) 2_665 ?
W1 O5 1.967(5) . ?
W1 O4 2.247(4) . ?
W2 O6 1.719(5) . ?
W2 O8 1.798(4) . ?
W2 O9 1.890(4) . ?
W2 O7 1.953(4) . ?
W2 O3 2.100(4) . ?
W2 O4 2.246(4) . ?
W3 O10 1.749(5) . ?
W3 O11 1.757(4) . ?
W3 O5 1.865(5) . ?
W3 O13 1.954(5) . ?
W3 O12 2.164(4) . ?
W3 O9 2.242(4) . ?
W4 O14 1.735(5) . ?
W4 O15 1.739(5) . ?
W4 O13 1.896(4) . ?
W4 O16 1.904(4) . ?
W4 O17 2.273(4) . ?
W4 O9 2.288(4) . ?
W5 O18 1.736(5) . ?
W5 O19 1.745(5) . ?
W5 O20 1.876(4) . ?
W5 O16 1.956(4) . ?
W5 O8 2.194(4) . ?
W5 O17 2.209(4) . ?
W6 O21 1.719(5) . ?
W6 O12 1.795(4) . ?
W6 O17 1.921(4) . ?
W6 O7 1.942(4) 2_665 ?
W6 O2 2.073(5) 2_665 ?
W6 O4 2.271(4) 2_665 ?
Cu1 N4 1.987(7) . ?
Cu1 N1 2.001(6) . ?
Cu1 N2 2.012(6) . ?
Cu1 N3 2.029(7) . ?
Cu1 O10 2.493(5) . ?
Cu1 O18 2.538(5) 1_455 ?
Cu2 N5 1.975(7) . ?
Cu2 N5 1.975(7) 2_566 ?
Cu2 N6 1.982(7) . ?
Cu2 N6 1.982(7) 2_566 ?
Cu3 N8 1.982(7) 2_656 ?
Cu3 N8 1.982(7) . ?
Cu3 N7 2.012(7) . ?
Cu3 N7 2.012(7) 2_656 ?
Cu4 N9 1.935(12) . ?
Cu4 N9 1.935(12) 2_655 ?
Cu4 N10 1.979(12) 2_655 ?
Cu4 N10 1.979(12) . ?
O2 W6 2.073(5) 2_665 ?
O4 W6 2.271(4) 2_665 ?
O4 H4 0.8272 . ?
O7 W6 1.942(4) 2_665 ?
O20 W1 1.961(4) 2_665 ?
O22 H22A 1.0111 . ?
O22 H22B 0.8756 . ?
O23 H23A 0.8992 . ?
O23 H23B 0.8507 . ?
O24 H24A 0.9621 . ?
O24 H24B 0.9165 . ?
O25 H25A 0.8828 . ?
O25 H25B 0.8142 . ?
O26 H26A 0.8498 . ?
O26 H26B 0.8501 . ?
O27 H27A 0.8502 . ?
O27 H27B 0.8499 . ?
N1 C1 1.518(10) . ?
N1 H1A 0.9002 . ?
N1 H1B 0.9000 . ?
N2 C2 1.466(11) . ?
N2 H2A 0.9003 . ?
N2 H2B 0.8999 . ?
N3 C3 1.459(16) . ?
N3 H3A 0.9000 . ?
N3 H3B 0.8928 . ?
N4 C4 1.419(14) . ?
N4 H4A 0.8999 . ?
N4 H4B 0.9002 . ?
N5 C5 1.440(11) . ?
N5 H5A 0.9002 . ?
N5 H5B 0.9001 . ?
N6 C6 1.434(12) . ?
N6 H6A 0.8999 . ?
N6 H6B 0.9000 . ?
N7 C7 1.457(13) . ?
N7 H7A 0.9003 . ?
N7 H7B 0.9002 . ?
N8 C8 1.490(15) . ?
N8 H8A 0.9000 . ?
N8 H8B 0.8999 . ?
N9 C9 1.49(2) . ?
N9 H9A 0.9002 . ?
N9 H9B 0.8999 . ?
N10 C10 1.547(18) . ?
N10 H10A 0.9003 . ?
N10 H10D 0.9002 . ?
C1 C2 1.513(12) . ?
C1 H1C 0.9703 . ?
C1 H1D 0.9698 . ?
C2 H2C 0.9698 . ?
C2 H2D 0.9700 . ?
C3 C4 1.352(19) . ?
C3 H3C 0.9700 . ?
C3 H3D 0.9702 . ?
C4 H4C 0.9700 . ?
C4 H4D 0.9699 . ?
C5 C6 1.460(13) . ?
C5 H5C 0.9701 . ?
C5 H5D 0.9702 . ?
C6 H6C 0.9702 . ?
C6 H6D 0.9701 . ?
C7 C8 1.413(16) 2_656 ?
C7 H7C 0.9700 . ?
C7 H7D 0.9701 . ?
C8 C7 1.413(16) 2_656 ?
C8 H8C 0.9703 . ?
C8 H8D 0.9702 . ?
C9 C10 1.55(2) . ?
C9 H9C 0.9703 . ?
C9 H9D 0.9699 . ?
C10 H10B 0.9700 . ?
C10 H10C 0.9706 . ?

loop_
_geom_hbond_atom_site_label_D
_geom_hbond_atom_site_label_H
_geom_hbond_atom_site_label_A
_geom_hbond_distance_DH
_geom_hbond_distance_HA
_geom_hbond_distance_DA
_geom_hbond_angle_DHA
_geom_hbond_site_symmetry_A
O4 H4 O8 0.83 2.19 2.962(6) 154.3 2_665
O4 H4 O4 0.83 2.28 2.832(8) 124.8 2_665
O23 H23A O24 0.90 1.92 2.816(19) 176.4 .
O23 H23B O19 0.85 1.86 2.712(10) 178.7 2_655
O24 H24B O21 0.92 1.91 2.811(11) 165.9 .
O26 H26A O15 0.85 2.10 2.95(2) 177.1 2_556
O27 H27A O25 0.85 2.08 2.91(5) 163.9 2
O27 H27B O14 0.85 2.07 2.90(4) 165.5 2_556
N1 H1A O10 0.90 2.20 3.071(8) 163.1 2_565
N1 H1B O8 0.90 2.23 3.111(7) 166.6 1_455
N1 H1B O12 0.90 2.65 3.096(7) 111.4 2_565
N2 H2A O26 0.90 2.45 3.21(2) 141.2 .
N2 H2B O11 0.90 2.03 2.901(8) 161.9 .
N3 H3A O13 0.90 2.22 3.085(9) 161.6 .
N3 H3B O27 0.89 2.15 2.97(4) 153.3 .
N4 H4A O20 0.90 2.09 2.954(8) 161.8 1_455
N4 H4A O5 0.90 2.40 3.013(8) 125.8 2_565
N4 H4B O10 0.90 2.50 3.250(9) 141.5 2_565
N5 H5A O11 0.90 2.17 2.969(9) 147.0 .
N5 H5B O3 0.90 2.22 3.044(9) 152.4 .
N6 H6A O11 0.90 2.08 2.912(9) 154.1 2_566
N6 H6B O1 0.90 2.21 3.099(9) 169.9 2_566
N7 H7A O14 0.90 2.22 3.047(9) 151.9 .
N7 H7B O19 0.90 2.43 3.075(9) 128.7 2_656
N8 H8A O18 0.90 2.12 2.962(8) 156.4 2_656
N8 H8B O15 0.90 2.27 3.077(9) 149.4 .
N9 H9A O24 0.90 2.24 3.051(18) 150.1 2_655
N9 H9B O15 0.90 2.37 3.078(14) 135.1 .
N9 H9B O19 0.90 2.63 3.183(13) 120.9 .
N10 H10A O23 0.90 2.48 3.217(16) 139.8 .
N10 H10D O2 0.90 2.16 2.928(12) 142.1 1_545
